data_7104343
loop_
_publ_author_name
'Li, Gao'
'Zhu, Chengfeng'
'Xi, Xiaobing'
'Cui, Yong'

_publ_section_title
;
 Selective binding and removal of organic molecules in a flexible
 polymeric material with stretchable metallosalen chains.
;
_journal_issue 16
_journal_name_full 'Chemical communications (Cambridge, England)'
_journal_page_first 2118
_journal_page_last 2120
_journal_paper_doi 10.1039/b901574d
_journal_volume 34
_journal_year 2009
_chemical_formula_sum 'C84 H84 N8 O4 Zn2'
_chemical_formula_weight 1400.33
_chemical_name_systematic
;
?
;
_space_group_IT_number 5
_symmetry_cell_setting monoclinic
_symmetry_space_group_name_Hall 'C 2y'
_symmetry_space_group_name_H-M 'C 1 2 1'
_atom_sites_solution_hydrogens geom
_atom_sites_solution_primary direct
_atom_sites_solution_secondary difmap
_audit_creation_method SHELXL-97
_cell_angle_alpha 90.00
_cell_angle_beta 102.634(2)
_cell_angle_gamma 90.00
_cell_formula_units_Z 4
_cell_length_a 15.531(2)
_cell_length_b 29.200(4)
_cell_length_c 18.945(3)
_cell_measurement_reflns_used 21732
_cell_measurement_temperature 293(2)
_cell_measurement_theta_max 25.0
_cell_measurement_theta_min 2.04
_cell_volume 8384(2)
_computing_cell_refinement 'SAINT (Bruker, 1999)'
_computing_data_collection 'SMART (Bruker, 1997)'
_computing_data_reduction SAINT
_computing_molecular_graphics 'SHELXTL-PLUS (Sheldrick, 1990)'
_computing_publication_material SHELXL-97
_computing_structure_refinement 'SHELXL-97 (Sheldrick, 1997)'
_computing_structure_solution 'SHELXS-97 (Sheldrick, 1990)'
_diffrn_ambient_temperature 293(2)
_diffrn_measured_fraction_theta_full 0.998
_diffrn_measured_fraction_theta_max 0.998
_diffrn_radiation_monochromator graphite
_diffrn_radiation_source 'fine-focus sealed tube'
_diffrn_radiation_type MoK\a
_diffrn_radiation_wavelength 0.71073
_diffrn_reflns_av_R_equivalents 0.0375
_diffrn_reflns_av_sigmaI/netI 0.0692
_diffrn_reflns_limit_h_max 18
_diffrn_reflns_limit_h_min -18
_diffrn_reflns_limit_k_max 24
_diffrn_reflns_limit_k_min -34
_diffrn_reflns_limit_l_max 22
_diffrn_reflns_limit_l_min -22
_diffrn_reflns_number 21732
_diffrn_reflns_theta_full 25.00
_diffrn_reflns_theta_max 25.00
_diffrn_reflns_theta_min 2.04
_exptl_absorpt_coefficient_mu 0.621
_exptl_absorpt_correction_T_max 0.581
_exptl_absorpt_correction_T_min 0.462
_exptl_absorpt_correction_type multi-scan
_exptl_absorpt_process_details 'SADABS (Sheldrick, 1996)'
_exptl_crystal_colour 'Pale yellow'
_exptl_crystal_density_diffrn 1.109
_exptl_crystal_density_method 'not measured'
_exptl_crystal_description Block
_exptl_crystal_F_000 2944
_exptl_crystal_size_max 0.15
_exptl_crystal_size_mid 0.10
_exptl_crystal_size_min 0.10
_refine_diff_density_max 0.812
_refine_diff_density_min -0.528
_refine_diff_density_rms 0.092
_refine_ls_abs_structure_details 'Flack H D (1983), Acta Cryst. A39, 876-881'
_refine_ls_abs_structure_Flack 0.014(18)
_refine_ls_extinction_method none
_refine_ls_goodness_of_fit_ref 1.126
_refine_ls_hydrogen_treatment constr
_refine_ls_matrix_type full
_refine_ls_number_parameters 777
_refine_ls_number_reflns 10662
_refine_ls_number_restraints 8
_refine_ls_restrained_S_all 1.129
_refine_ls_R_factor_all 0.0864
_refine_ls_R_factor_gt 0.0622
_refine_ls_shift/su_max 0.000
_refine_ls_shift/su_mean 0.000
_refine_ls_structure_factor_coef Fsqd
_refine_ls_weighting_details 'calc w=1/[\s^2^(Fo^2^)+(0.1028P)^2^+0.0000P] where P=(Fo^2^+2Fc^2^)/3'
_refine_ls_weighting_scheme calc
_refine_ls_wR_factor_gt 0.1681
_refine_ls_wR_factor_ref 0.1866
_reflns_number_gt 7860
_reflns_number_total 10662
_reflns_threshold_expression >2sigma(I)
_cod_data_source_file b901574d.txt
_cod_data_source_block 1a
_cod_depositor_comments
;
The following automatic conversions were performed:
'_symmetry_cell_setting' value 'Monoclinic' changed to 'monoclinic'
according to '/home/saulius/struct/CIF-dictionaries/cif_core.dic'
dictionary named 'cif_core.dic' version 2.4.1 from
2010-06-29.

'_exptl_absorpt_correction_type' value 'Multi-scan' changed
to 'multi-scan' according to
'/home/saulius/struct/CIF-dictionaries/cif_core.dic' dictionary named
'cif_core.dic' version 2.4.1 from 2010-06-29.

Automatic conversion script
Id: cif_fix_enum 1527 2010-12-29 10:47:43Z saulius 
;
_cod_original_sg_symbol_H-M C2
_cod_database_code 7104343

loop_
_symmetry_equiv_pos_as_xyz
'x, y, z'
'-x, y, -z'
'x+1/2, y+1/2, z'
'-x+1/2, y+1/2, -z'

loop_
_atom_site_label
_atom_site_type_symbol
_atom_site_fract_x
_atom_site_fract_y
_atom_site_fract_z
_atom_site_U_iso_or_equiv
_atom_site_adp_type
_atom_site_occupancy
_atom_site_symmetry_multiplicity
_atom_site_calc_flag
_atom_site_refinement_flags
_atom_site_disorder_assembly
_atom_site_disorder_group
Zn1 Zn -0.35356(5) -0.35913(2) -0.19214(4) 0.0448(2) Uani 1 1 d . . .
Zn2 Zn -0.34625(5) -0.73127(2) -0.69134(4) 0.0438(2) Uani 1 1 d . . .
O1 O -0.4345(3) -0.31280(18) -0.1715(3) 0.0606(15) Uani 1 1 d . . .
O2 O -0.4329(3) -0.38392(18) -0.2814(3) 0.0585(14) Uani 1 1 d . . .
O3 O -0.4186(3) -0.71070(17) -0.7839(3) 0.0515(13) Uani 1 1 d . . .
O4 O -0.4308(3) -0.77433(18) -0.6647(3) 0.0564(14) Uani 1 1 d . . .
N2 N -0.2478(4) -0.3828(2) -0.2337(3) 0.0506(16) Uani 1 1 d D . .
N3 N -0.2489(4) -0.3203(2) -0.1339(3) 0.0434(14) Uani 1 1 d . . .
N6 N -0.2387(4) -0.6992(2) -0.7197(3) 0.0448(14) Uani 1 1 d D . .
N7 N -0.2455(3) -0.7774(2) -0.6502(3) 0.0455(14) Uani 1 1 d D . .
N1 N -0.3622(3) -0.68097(16) -0.6165(3) 0.0510(16) Uani 1 1 d G . .
C1 C -0.3498(5) -0.69064(16) -0.5431(3) 0.116(4) Uani 1 1 d G . .
H1A H -0.3369 -0.7204 -0.5265 0.140 Uiso 1 1 calc R . .
C2 C -0.3567(6) -0.6559(2) -0.4945(2) 0.116(5) Uani 1 1 d G . .
H2A H -0.3484 -0.6624 -0.4454 0.139 Uiso 1 1 calc R . .
C3 C -0.3760(5) -0.61146(19) -0.5193(3) 0.070(3) Uani 1 1 d G . .
C4 C -0.3885(5) -0.60178(15) -0.5927(3) 0.143(6) Uani 1 1 d G . .
H4A H -0.4014 -0.5721 -0.6092 0.171 Uiso 1 1 calc R . .
C5 C -0.3816(5) -0.63654(19) -0.6412(2) 0.128(5) Uani 1 1 d G . .
H5A H -0.3899 -0.6301 -0.6903 0.154 Uiso 1 1 calc R . .
C6 C -0.3830(5) -0.5742(3) -0.4723(5) 0.064(2) Uani 1 1 d . . .
C7 C -0.3867(6) -0.5410(3) -0.4371(5) 0.065(2) Uani 1 1 d . . .
C8 C -0.3973(3) -0.49949(15) -0.3951(3) 0.061(2) Uani 1 1 d G . .
C9 C -0.4817(3) -0.48257(17) -0.3982(3) 0.056(2) Uani 1 1 d G . .
H9A H -0.5304 -0.4976 -0.4258 0.068 Uiso 1 1 calc R . .
C10 C -0.4933(2) -0.44321(17) -0.3601(3) 0.0513(19) Uani 1 1 d G . .
C11 C -0.4205(3) -0.42078(14) -0.3188(3) 0.0472(18) Uani 1 1 d G . .
C12 C -0.3361(2) -0.43769(16) -0.3157(3) 0.0495(19) Uani 1 1 d G . .
C13 C -0.3245(3) -0.47705(17) -0.3538(3) 0.053(2) Uani 1 1 d G . .
H13A H -0.2680 -0.4884 -0.3518 0.064 Uiso 1 1 calc R . .
C14 C -0.5876(5) -0.4236(3) -0.3688(6) 0.070(3) Uani 1 1 d D . .
C15 C -0.6574(6) -0.4534(4) -0.4198(7) 0.115(5) Uani 1 1 d . . .
H15A H -0.6575 -0.4837 -0.4000 0.173 Uiso 1 1 calc R . .
H15B H -0.6432 -0.4552 -0.4666 0.173 Uiso 1 1 calc R . .
H15C H -0.7147 -0.4399 -0.4244 0.173 Uiso 1 1 calc R . .
C16 C -0.5941(6) -0.3760(3) -0.4029(6) 0.097(4) Uani 1 1 d D . .
H16A H -0.5537 -0.3557 -0.3722 0.146 Uiso 1 1 calc R . .
H16B H -0.6531 -0.3646 -0.4083 0.146 Uiso 1 1 calc R . .
H16C H -0.5793 -0.3777 -0.4494 0.146 Uiso 1 1 calc R . .
C17 C -0.6124(6) -0.4200(5) -0.2943(6) 0.102(4) Uani 1 1 d . . .
H17A H -0.6097 -0.4498 -0.2726 0.152 Uiso 1 1 calc R . .
H17B H -0.6712 -0.4081 -0.3005 0.152 Uiso 1 1 calc R . .
H17C H -0.5718 -0.3999 -0.2636 0.152 Uiso 1 1 calc R . .
C18 C -0.2537(5) -0.4176(3) -0.2776(4) 0.053(2) Uani 1 1 d D . .
H18A H -0.2015 -0.4304 -0.2850 0.064 Uiso 1 1 calc R . .
C19 C -0.1629(4) -0.3608(3) -0.2053(4) 0.0535(17) Uani 1 1 d . . .
H19A H -0.1586 -0.3340 -0.2354 0.064 Uiso 1 1 calc R . .
C20 C -0.0804(5) -0.3910(3) -0.2035(5) 0.064(2) Uani 1 1 d . . .
H20A H -0.0840 -0.4185 -0.1756 0.076 Uiso 1 1 calc R . .
H20B H -0.0780 -0.4000 -0.2523 0.076 Uiso 1 1 calc R . .
C21 C 0.0008(5) -0.3648(3) -0.1701(4) 0.071(2) Uani 1 1 d . . .
H21A H 0.0076 -0.3396 -0.2019 0.086 Uiso 1 1 calc R . .
H21B H 0.0516 -0.3847 -0.1661 0.086 Uiso 1 1 calc R . .
C22 C -0.0004(5) -0.3460(3) -0.0970(5) 0.070(2) Uani 1 1 d . . .
H22A H 0.0528 -0.3282 -0.0795 0.083 Uiso 1 1 calc R . .
H22B H -0.0008 -0.3711 -0.0635 0.083 Uiso 1 1 calc R . .
C23 C -0.0810(5) -0.3158(3) -0.0992(5) 0.060(2) Uani 1 1 d . . .
H23A H -0.0789 -0.2895 -0.1301 0.072 Uiso 1 1 calc R . .
H23B H -0.0813 -0.3048 -0.0509 0.072 Uiso 1 1 calc R . .
C24 C -0.1647(4) -0.3436(2) -0.1284(4) 0.0489(16) Uani 1 1 d . . .
H24A H -0.1639 -0.3704 -0.0972 0.059 Uiso 1 1 calc R . .
C25 C -0.2557(5) -0.2794(3) -0.1128(4) 0.0485(19) Uani 1 1 d . . .
H25A H -0.2033 -0.2637 -0.0953 0.058 Uiso 1 1 calc R . .
C26 C -0.3365(2) -0.25460(16) -0.1131(3) 0.0453(19) Uani 1 1 d G . .
C27 C -0.4206(3) -0.27311(13) -0.1345(3) 0.0483(18) Uani 1 1 d G . .
C28 C -0.4936(2) -0.24804(17) -0.1257(3) 0.058(2) Uani 1 1 d G . .
C29 C -0.4825(3) -0.20444(17) -0.0956(3) 0.068(2) Uani 1 1 d G . .
H29A H -0.5314 -0.1877 -0.0898 0.082 Uiso 1 1 calc R . .
C30 C -0.3984(3) -0.18592(14) -0.0743(3) 0.061(2) Uani 1 1 d G . .
C31 C -0.3254(2) -0.21100(17) -0.0830(3) 0.054(2) Uani 1 1 d G . .
H31A H -0.2691 -0.1986 -0.0687 0.064 Uiso 1 1 calc R . .
C32 C -0.5871(5) -0.2693(4) -0.1421(6) 0.071(3) Uani 1 1 d . . .
C33 C -0.5870(7) -0.3135(5) -0.1002(6) 0.118(5) Uani 1 1 d . . .
H33A H -0.6450 -0.3267 -0.1113 0.177 Uiso 1 1 calc R . .
H33B H -0.5702 -0.3073 -0.0492 0.177 Uiso 1 1 calc R . .
H33C H -0.5457 -0.3346 -0.1134 0.177 Uiso 1 1 calc R . .
C34 C -0.6177(5) -0.2797(4) -0.2221(6) 0.094(3) Uani 1 1 d . . .
H34A H -0.6190 -0.2519 -0.2494 0.142 Uiso 1 1 calc R . .
H34B H -0.6758 -0.2928 -0.2311 0.142 Uiso 1 1 calc R . .
H34C H -0.5778 -0.3010 -0.2365 0.142 Uiso 1 1 calc R . .
C35 C -0.6548(6) -0.2385(5) -0.1223(7) 0.119(5) Uani 1 1 d . . .
H35A H -0.6566 -0.2101 -0.1483 0.178 Uiso 1 1 calc R . .
H35B H -0.6397 -0.2325 -0.0713 0.178 Uiso 1 1 calc R . .
H35C H -0.7115 -0.2530 -0.1346 0.178 Uiso 1 1 calc R . .
C36 C -0.3855(6) -0.1394(3) -0.0457(6) 0.084(3) Uani 1 1 d . . .
C37 C -0.3778(6) -0.1015(4) -0.0230(8) 0.105(4) Uani 1 1 d . . .
C38 C -0.3722(7) -0.0553(3) -0.0016(7) 0.118(4) Uani 1 1 d G . .
C39 C -0.3354(7) -0.0435(4) 0.0697(6) 0.279(17) Uani 1 1 d G . .
H39A H -0.3130 -0.0662 0.1032 0.335 Uiso 1 1 calc R . .
C40 C -0.3321(6) 0.0021(4) 0.0909(6) 0.172(7) Uani 1 1 d G . .
H40A H -0.3075 0.0101 0.1386 0.206 Uiso 1 1 calc R . .
N4 N -0.3655(7) 0.0360(3) 0.0407(9) 0.191(8) Uani 1 1 d G . .
C41 C -0.4022(9) 0.0242(4) -0.0306(8) 0.348(19) Uiso 1 1 d G . .
H41A H -0.4246 0.0468 -0.0641 0.417 Uiso 1 1 calc R . .
C42 C -0.4056(8) -0.0215(5) -0.0517(5) 0.258(11) Uiso 1 1 d G . .
H42A H -0.4302 -0.0294 -0.0994 0.310 Uiso 1 1 calc R . .
C48 C -0.3807(6) -0.5188(4) -0.9720(6) 0.076(3) Uani 1 1 d . . .
N5 N -0.3705(4) -0.41048(16) -1.1178(3) 0.0632(19) Uani 1 1 d G . .
C43 C -0.3418(5) -0.40333(16) -1.0439(3) 0.090(3) Uani 1 1 d G . .
H43A H -0.3195 -0.3749 -1.0267 0.109 Uiso 1 1 calc R . .
C44 C -0.3463(5) -0.4386(2) -0.9956(2) 0.132(6) Uani 1 1 d G . .
H44A H -0.3270 -0.4339 -0.9461 0.158 Uiso 1 1 calc R . .
C45 C -0.3796(4) -0.48112(18) -1.0213(3) 0.059(2) Uani 1 1 d G . .
C46 C -0.4083(5) -0.48827(15) -1.0953(3) 0.115(4) Uani 1 1 d G . .
H46A H -0.4306 -0.5167 -1.1125 0.138 Uiso 1 1 calc R . .
C47 C -0.4038(4) -0.4529(2) -1.1435(2) 0.101(4) Uani 1 1 d G . .
H47A H -0.4231 -0.4577 -1.1930 0.121 Uiso 1 1 calc R . .
C49 C -0.3835(5) -0.5521(3) -0.9371(5) 0.065(2) Uani 1 1 d . . .
C50 C -0.3911(3) -0.59328(15) -0.8978(3) 0.059(2) Uani 1 1 d G . .
C51 C -0.3169(3) -0.61337(17) -0.8544(3) 0.064(2) Uani 1 1 d G . .
H51A H -0.2616 -0.6003 -0.8513 0.076 Uiso 1 1 calc R . .
C52 C -0.3254(3) -0.65295(17) -0.8158(3) 0.0472(18) Uani 1 1 d G . .
C53 C -0.4081(3) -0.67245(14) -0.8204(3) 0.0476(18) Uani 1 1 d G . .
C54 C -0.4823(2) -0.65237(17) -0.8638(3) 0.0501(19) Uani 1 1 d G . .
C55 C -0.4738(3) -0.61279(17) -0.9024(3) 0.060(2) Uani 1 1 d G . .
H55A H -0.5235 -0.5994 -0.9314 0.072 Uiso 1 1 calc R . .
C56 C -0.5777(5) -0.6722(3) -0.8704(5) 0.059(2) Uani 1 1 d . . .
C57 C -0.6486(5) -0.6437(4) -0.9200(6) 0.095(4) Uani 1 1 d . . .
H57A H -0.7053 -0.6576 -0.9230 0.143 Uiso 1 1 calc R . .
H57B H -0.6362 -0.6423 -0.9674 0.143 Uiso 1 1 calc R . .
H57C H -0.6489 -0.6133 -0.9009 0.143 Uiso 1 1 calc R . .
C58 C -0.5815(5) -0.7208(3) -0.9004(6) 0.086(3) Uani 1 1 d . . .
H58A H -0.6399 -0.7329 -0.9047 0.129 Uiso 1 1 calc R . .
H58B H -0.5400 -0.7397 -0.8682 0.129 Uiso 1 1 calc R . .
H58C H -0.5670 -0.7203 -0.9471 0.129 Uiso 1 1 calc R . .
C59 C -0.5986(6) -0.6719(4) -0.7957(6) 0.086(3) Uani 1 1 d . . .
H59A H -0.6565 -0.6843 -0.7986 0.129 Uiso 1 1 calc R . .
H59B H -0.5964 -0.6410 -0.7780 0.129 Uiso 1 1 calc R . .
H59C H -0.5560 -0.6902 -0.7634 0.129 Uiso 1 1 calc R . .
C60 C -0.2444(5) -0.6692(3) -0.7692(4) 0.053(2) Uani 1 1 d D . .
H60A H -0.1919 -0.6565 -0.7761 0.063 Uiso 1 1 calc R . .
C61 C -0.1561(4) -0.7129(2) -0.6716(4) 0.0482(16) Uani 1 1 d . . .
H61A H -0.1578 -0.6998 -0.6243 0.058 Uiso 1 1 calc R . .
C62 C -0.0697(5) -0.6969(3) -0.6882(5) 0.059(2) Uani 1 1 d . . .
H62A H -0.0630 -0.7100 -0.7337 0.070 Uiso 1 1 calc R . .
H62B H -0.0706 -0.6638 -0.6931 0.070 Uiso 1 1 calc R . .
C63 C 0.0060(5) -0.7106(3) -0.6300(5) 0.075(2) Uani 1 1 d . . .
H63A H 0.0017 -0.6957 -0.5852 0.090 Uiso 1 1 calc R . .
H63B H 0.0605 -0.7008 -0.6423 0.090 Uiso 1 1 calc R . .
C64 C 0.0079(5) -0.7626(3) -0.6194(5) 0.069(2) Uani 1 1 d . . .
H64A H 0.0562 -0.7706 -0.5795 0.083 Uiso 1 1 calc R . .
H64B H 0.0180 -0.7774 -0.6627 0.083 Uiso 1 1 calc R . .
C65 C -0.0806(5) -0.7802(3) -0.6032(5) 0.063(2) Uani 1 1 d . . .
H65A H -0.0800 -0.8134 -0.6012 0.076 Uiso 1 1 calc R . .
H65B H -0.0871 -0.7687 -0.5566 0.076 Uiso 1 1 calc R . .
C66 C -0.1574(4) -0.7642(2) -0.6615(3) 0.0409(14) Uani 1 1 d . . .
H66A H -0.1507 -0.7782 -0.7070 0.049 Uiso 1 1 calc R . .
C67 C -0.2569(5) -0.8167(2) -0.6225(4) 0.0460(18) Uani 1 1 d D . .
H67A H -0.2070 -0.8347 -0.6069 0.055 Uiso 1 1 calc R . .
C68 C -0.3392(2) -0.83512(16) -0.6134(3) 0.0435(18) Uani 1 1 d G . .
C69 C -0.4211(3) -0.81388(14) -0.6318(3) 0.0442(17) Uani 1 1 d G . .
C70 C -0.4958(2) -0.83629(17) -0.6202(3) 0.0503(19) Uani 1 1 d GD . .
C71 C -0.4885(3) -0.87994(17) -0.5902(3) 0.058(2) Uani 1 1 d G . .
H71A H -0.5384 -0.8949 -0.5824 0.070 Uiso 1 1 calc R . .
C72 C -0.4065(3) -0.90118(13) -0.5718(3) 0.062(2) Uani 1 1 d G . .
C73 C -0.3319(2) -0.87877(16) -0.5834(3) 0.051(2) Uani 1 1 d G . .
H73A H -0.2770 -0.8930 -0.5711 0.061 Uiso 1 1 calc R . .
C74 C -0.5894(5) -0.8131(3) -0.6364(4) 0.056(2) Uani 1 1 d D . .
C75 C -0.5840(6) -0.7686(4) -0.5916(6) 0.108(4) Uani 1 1 d D . .
H75A H -0.6409 -0.7542 -0.6007 0.162 Uiso 1 1 calc R . .
H75B H -0.5420 -0.7482 -0.6053 0.162 Uiso 1 1 calc R . .
H75C H -0.5657 -0.7757 -0.5411 0.162 Uiso 1 1 calc R . .
C76 C -0.6193(5) -0.8007(4) -0.7156(5) 0.081(3) Uani 1 1 d . . .
H76A H -0.6239 -0.8280 -0.7444 0.121 Uiso 1 1 calc R . .
H76B H -0.5772 -0.7803 -0.7291 0.121 Uiso 1 1 calc R . .
H76C H -0.6759 -0.7859 -0.7234 0.121 Uiso 1 1 calc R . .
C77 C -0.6604(6) -0.8427(4) -0.6121(8) 0.131(5) Uani 1 1 d D . .
H77A H -0.6676 -0.8710 -0.6386 0.197 Uiso 1 1 calc R . .
H77B H -0.7155 -0.8265 -0.6213 0.197 Uiso 1 1 calc R . .
H77C H -0.6422 -0.8491 -0.5613 0.197 Uiso 1 1 calc R . .
C78 C -0.3974(6) -0.9478(3) -0.5437(6) 0.075(3) Uani 1 1 d . . .
C79 C -0.3884(6) -0.9846(4) -0.5183(7) 0.101(4) Uani 1 1 d . . .
C80 C -0.3745(6) -1.0309(3) -0.4894(6) 0.140(7) Uani 1 1 d G . .
C81 C -0.3789(8) -1.0693(3) -0.5335(6) 0.229(11) Uani 1 1 d G . .
H81A H -0.3882 -1.0658 -0.5834 0.275 Uiso 1 1 calc R . .
C82 C -0.3695(9) -1.1128(3) -0.5030(8) 0.33(2) Uani 1 1 d G . .
H82A H -0.3725 -1.1384 -0.5325 0.400 Uiso 1 1 calc R . .
N8 N -0.3556(8) -1.1179(3) -0.4284(9) 0.36(2) Uani 1 1 d G . .
C83 C -0.3512(10) -1.0795(5) -0.3843(6) 0.42(3) Uani 1 1 d G . .
H83A H -0.3419 -1.0830 -0.3344 0.507 Uiso 1 1 calc R . .
C84 C -0.3606(9) -1.0360(4) -0.4148(6) 0.283(15) Uani 1 1 d G . .
H84A H -0.3576 -1.0104 -0.3853 0.339 Uiso 1 1 calc R . .

loop_
_atom_site_aniso_label
_atom_site_aniso_U_11
_atom_site_aniso_U_22
_atom_site_aniso_U_33
_atom_site_aniso_U_23
_atom_site_aniso_U_13
_atom_site_aniso_U_12
Zn1 0.0573(5) 0.0316(5) 0.0467(5) -0.0003(4) 0.0140(4) -0.0035(4)
Zn2 0.0550(5) 0.0294(5) 0.0484(5) 0.0023(4) 0.0143(4) 0.0011(4)
O1 0.056(3) 0.044(3) 0.081(4) -0.017(3) 0.014(3) 0.001(2)
O2 0.058(3) 0.048(3) 0.066(3) -0.015(3) 0.006(2) 0.004(2)
O3 0.056(3) 0.036(3) 0.058(3) 0.018(3) 0.002(2) -0.005(2)
O4 0.046(3) 0.048(3) 0.076(4) 0.017(3) 0.015(3) 0.004(2)
N2 0.059(4) 0.045(4) 0.048(4) 0.003(3) 0.011(3) -0.007(3)
N3 0.054(3) 0.028(3) 0.048(3) 0.001(3) 0.012(3) 0.002(2)
N6 0.053(3) 0.036(3) 0.045(3) 0.004(3) 0.009(3) -0.003(2)
N7 0.049(3) 0.041(3) 0.046(3) 0.002(3) 0.010(2) 0.004(3)
N1 0.070(4) 0.032(4) 0.054(4) -0.005(3) 0.021(3) 0.004(3)
C1 0.209(13) 0.066(8) 0.080(9) -0.018(7) 0.044(9) 0.005(8)
C2 0.250(15) 0.048(7) 0.047(6) -0.007(5) 0.029(7) 0.031(8)
C3 0.084(6) 0.067(7) 0.064(6) -0.016(6) 0.026(5) 0.000(5)
C4 0.281(17) 0.082(9) 0.066(7) -0.008(7) 0.038(9) 0.088(10)
C5 0.214(13) 0.084(9) 0.069(7) -0.010(7) -0.005(8) 0.070(9)
C6 0.070(5) 0.053(6) 0.064(6) -0.018(5) 0.006(4) 0.000(4)
C7 0.080(6) 0.051(6) 0.066(6) -0.005(5) 0.019(5) 0.000(4)
C8 0.085(6) 0.049(5) 0.048(5) -0.019(4) 0.014(4) -0.004(4)
C9 0.063(5) 0.049(5) 0.055(5) -0.011(4) 0.007(4) 0.004(4)
C10 0.059(4) 0.037(4) 0.056(5) -0.012(4) 0.011(4) -0.003(3)
C11 0.061(4) 0.033(4) 0.050(5) -0.002(4) 0.016(3) 0.001(3)
C12 0.061(4) 0.039(5) 0.047(5) -0.002(4) 0.009(4) 0.001(3)
C13 0.062(5) 0.043(5) 0.054(5) -0.002(4) 0.009(4) 0.008(4)
C14 0.058(5) 0.061(6) 0.090(7) -0.015(5) 0.015(4) -0.003(4)
C15 0.064(6) 0.101(9) 0.167(12) -0.044(9) -0.005(7) -0.005(6)
C16 0.080(6) 0.083(8) 0.121(9) -0.011(7) 0.005(6) 0.006(5)
C17 0.069(6) 0.135(11) 0.108(9) -0.024(8) 0.034(6) -0.011(6)
C18 0.066(5) 0.047(5) 0.048(5) 0.006(4) 0.017(4) 0.010(4)
C19 0.054(4) 0.059(5) 0.047(4) 0.005(4) 0.011(3) -0.007(4)
C20 0.063(5) 0.072(6) 0.057(5) -0.004(4) 0.017(4) 0.003(4)
C21 0.055(4) 0.086(6) 0.073(5) 0.004(5) 0.012(4) -0.003(4)
C22 0.060(4) 0.071(6) 0.073(6) -0.008(4) 0.004(4) 0.000(4)
C23 0.057(5) 0.056(5) 0.059(5) -0.007(4) -0.007(4) 0.004(4)
C24 0.060(4) 0.043(4) 0.041(4) 0.011(3) 0.005(3) 0.001(3)
C25 0.057(4) 0.036(4) 0.051(4) 0.007(4) 0.008(3) -0.002(3)
C26 0.054(5) 0.038(5) 0.045(5) -0.004(4) 0.013(4) -0.007(3)
C27 0.063(5) 0.044(5) 0.037(4) 0.004(4) 0.009(3) 0.007(4)
C28 0.056(4) 0.058(5) 0.058(5) -0.017(4) 0.010(4) 0.008(3)
C29 0.061(5) 0.069(6) 0.074(6) -0.031(5) 0.012(4) 0.008(4)
C30 0.072(5) 0.034(4) 0.080(6) -0.008(4) 0.024(4) -0.002(4)
C31 0.066(5) 0.039(5) 0.054(5) -0.008(4) 0.010(4) -0.006(4)
C32 0.059(5) 0.075(6) 0.080(6) -0.026(5) 0.017(4) -0.004(4)
C33 0.090(7) 0.165(13) 0.106(9) -0.029(9) 0.037(7) -0.050(8)
C34 0.051(5) 0.136(10) 0.093(8) -0.023(7) 0.007(5) 0.007(5)
C35 0.062(5) 0.132(10) 0.169(12) -0.068(9) 0.040(7) -0.013(6)
C36 0.079(6) 0.069(7) 0.102(8) -0.047(6) 0.016(5) 0.010(5)
C37 0.079(6) 0.062(7) 0.176(13) -0.053(8) 0.030(7) -0.016(5)
C38 0.116(9) 0.084(9) 0.145(12) -0.023(9) 0.013(8) -0.005(7)
C39 0.146(14) 0.178(18) 0.52(5) -0.23(3) 0.08(2) -0.018(12)
C40 0.143(12) 0.127(13) 0.25(2) -0.112(14) 0.044(12) -0.018(10)
N4 0.156(11) 0.070(8) 0.36(3) -0.043(11) 0.075(14) -0.002(7)
C48 0.083(6) 0.063(7) 0.083(7) 0.033(6) 0.022(5) -0.009(5)
N5 0.072(4) 0.050(5) 0.071(5) 0.016(4) 0.025(4) -0.008(3)
C43 0.182(10) 0.034(5) 0.062(7) -0.004(5) 0.041(7) -0.028(6)
C44 0.262(17) 0.069(8) 0.080(9) 0.003(7) 0.069(10) -0.050(10)
C45 0.069(5) 0.039(5) 0.065(6) 0.017(5) 0.006(4) -0.012(4)
C46 0.183(12) 0.066(8) 0.089(9) 0.028(7) 0.015(8) -0.017(8)
C47 0.190(11) 0.051(6) 0.069(7) 0.015(5) 0.043(7) -0.035(7)
C49 0.071(5) 0.055(6) 0.063(6) 0.017(5) 0.003(4) -0.010(4)
C50 0.072(5) 0.046(5) 0.061(6) 0.013(5) 0.019(4) -0.010(4)
C51 0.067(5) 0.055(6) 0.073(6) 0.016(5) 0.024(5) -0.009(4)
C52 0.055(4) 0.040(5) 0.046(5) 0.009(4) 0.010(3) -0.002(3)
C53 0.055(4) 0.041(5) 0.043(4) 0.003(4) 0.005(3) 0.000(3)
C54 0.063(4) 0.040(4) 0.050(5) -0.002(4) 0.017(4) -0.007(3)
C55 0.072(5) 0.046(5) 0.063(5) 0.014(4) 0.015(4) 0.006(4)
C56 0.056(4) 0.048(5) 0.070(6) 0.014(4) 0.009(4) 0.001(4)
C57 0.059(5) 0.088(8) 0.134(10) 0.064(7) 0.011(6) 0.007(5)
C58 0.056(5) 0.071(7) 0.126(9) -0.013(6) 0.010(5) -0.024(4)
C59 0.069(6) 0.090(8) 0.105(8) 0.017(6) 0.031(5) -0.009(5)
C60 0.052(4) 0.045(5) 0.062(5) -0.001(4) 0.015(4) -0.002(3)
C61 0.053(4) 0.043(4) 0.046(4) 0.005(3) 0.006(3) -0.003(3)
C62 0.057(4) 0.041(4) 0.078(6) 0.005(4) 0.017(4) -0.009(3)
C63 0.054(4) 0.075(6) 0.086(6) -0.010(5) -0.003(4) -0.007(4)
C64 0.050(4) 0.079(6) 0.075(6) 0.015(5) 0.006(4) 0.005(4)
C65 0.051(4) 0.069(6) 0.070(6) 0.005(5) 0.013(4) 0.005(4)
C66 0.044(3) 0.039(4) 0.038(3) 0.003(3) 0.006(3) -0.002(3)
C67 0.055(4) 0.036(4) 0.046(4) 0.007(3) 0.007(3) 0.004(3)
C68 0.053(4) 0.030(4) 0.046(5) 0.004(4) 0.009(3) -0.005(3)
C69 0.051(4) 0.030(4) 0.051(5) 0.012(3) 0.010(3) 0.001(3)
C70 0.053(4) 0.046(5) 0.051(4) 0.005(4) 0.011(3) 0.010(3)
C71 0.062(5) 0.051(5) 0.060(5) 0.006(4) 0.008(4) -0.007(4)
C72 0.073(5) 0.052(5) 0.060(5) 0.025(4) 0.015(4) -0.002(4)
C73 0.050(4) 0.042(5) 0.061(5) -0.004(4) 0.013(4) 0.006(3)
C74 0.054(4) 0.058(5) 0.059(5) 0.011(4) 0.022(4) 0.004(3)
C75 0.076(6) 0.113(9) 0.131(10) -0.053(8) 0.013(6) 0.033(6)
C76 0.056(5) 0.108(8) 0.072(6) 0.020(6) 0.000(4) 0.012(5)
C77 0.071(6) 0.148(12) 0.189(13) 0.082(10) 0.056(7) -0.001(6)
C78 0.064(5) 0.055(6) 0.104(8) 0.011(6) 0.015(5) -0.001(4)
C79 0.065(6) 0.067(7) 0.166(11) 0.060(8) 0.013(6) -0.006(5)
C80 0.071(6) 0.079(8) 0.269(19) 0.108(11) 0.034(9) -0.010(5)
C81 0.28(2) 0.055(8) 0.30(3) 0.091(12) -0.065(18) -0.020(10)
C82 0.219(19) 0.055(9) 0.62(5) 0.139(19) -0.13(3) -0.032(10)
N8 0.207(18) 0.176(19) 0.69(6) 0.29(3) 0.12(3) 0.045(14)
C83 0.51(6) 0.23(4) 0.52(6) 0.25(4) 0.09(5) 0.04(3)
C84 0.31(3) 0.25(2) 0.26(2) 0.22(2) 0.00(2) -0.02(2)

loop_
_atom_type_symbol
_atom_type_description
_atom_type_scat_dispersion_real
_atom_type_scat_dispersion_imag
_atom_type_scat_source
C C 0.0033 0.0016 'International Tables Vol C Tables 4.2.6.8 and 6.1.1.4'
H H 0.0000 0.0000 'International Tables Vol C Tables 4.2.6.8 and 6.1.1.4'
O O 0.0106 0.0060 'International Tables Vol C Tables 4.2.6.8 and 6.1.1.4'
Zn Zn 0.2839 1.4301 'International Tables Vol C Tables 4.2.6.8 and 6.1.1.4'
N N 0.0061 0.0033 'International Tables Vol C Tables 4.2.6.8 and 6.1.1.4'

loop_
_geom_angle_atom_site_label_1
_geom_angle_atom_site_label_2
_geom_angle_atom_site_label_3
_geom_angle
_geom_angle_site_symmetry_1
_geom_angle_site_symmetry_3
_geom_angle_publ_flag
O1 Zn1 O2 96.7(2) . . ?
O1 Zn1 N2 154.5(2) . . ?
O2 Zn1 N2 87.2(2) . . ?
O1 Zn1 N3 88.8(2) . . ?
O2 Zn1 N3 155.3(2) . . ?
N2 Zn1 N3 78.1(2) . . ?
O1 Zn1 N5 100.3(2) . 1_556 ?
O2 Zn1 N5 99.4(2) . 1_556 ?
N2 Zn1 N5 103.9(2) . 1_556 ?
N3 Zn1 N5 103.3(2) . 1_556 ?
O3 Zn2 O4 98.2(2) . . ?
O3 Zn2 N7 140.4(2) . . ?
O4 Zn2 N7 88.8(2) . . ?
O3 Zn2 N6 88.1(2) . . ?
O4 Zn2 N6 166.6(2) . . ?
N7 Zn2 N6 78.9(2) . . ?
O3 Zn2 N1 105.2(2) . . ?
O4 Zn2 N1 95.2(2) . . ?
N7 Zn2 N1 113.0(2) . . ?
N6 Zn2 N1 94.6(2) . . ?
C27 O1 Zn1 131.7(4) . . ?
C11 O2 Zn1 127.7(4) . . ?
C53 O3 Zn2 127.3(4) . . ?
C69 O4 Zn2 132.6(4) . . ?
C18 N2 C19 120.7(6) . . ?
C18 N2 Zn1 123.1(5) . . ?
C19 N2 Zn1 115.9(5) . . ?
C25 N3 C24 123.5(6) . . ?
C25 N3 Zn1 124.5(5) . . ?
C24 N3 Zn1 111.5(4) . . ?
C60 N6 C61 124.1(6) . . ?
C60 N6 Zn2 124.6(5) . . ?
C61 N6 Zn2 111.1(4) . . ?
C67 N7 C66 120.3(6) . . ?
C67 N7 Zn2 124.6(5) . . ?
C66 N7 Zn2 114.8(4) . . ?
C1 N1 C5 120.0 . . ?
C1 N1 Zn2 121.6(3) . . ?
C5 N1 Zn2 118.3(3) . . ?
N1 C1 C2 120.0 . . ?
C1 C2 C3 120.0 . . ?
C4 C3 C2 120.0 . . ?
C4 C3 C6 117.2(6) . . ?
C2 C3 C6 122.8(6) . . ?
C5 C4 C3 120.0 . . ?
C4 C5 N1 120.0 . . ?
C7 C6 C3 174.8(10) . . ?
C6 C7 C8 176.5(9) . . ?
C9 C8 C13 120.0 . . ?
C9 C8 C7 118.9(5) . . ?
C13 C8 C7 121.1(5) . . ?
C10 C9 C8 120.0 . . ?
C9 C10 C11 120.0 . . ?
C9 C10 C14 118.5(4) . . ?
C11 C10 C14 121.4(4) . . ?
O2 C11 C12 120.8(4) . . ?
O2 C11 C10 119.2(4) . . ?
C12 C11 C10 120.0 . . ?
C13 C12 C11 120.0 . . ?
C13 C12 C18 113.1(4) . . ?
C11 C12 C18 126.8(4) . . ?
C12 C13 C8 120.0 . . ?
C16 C14 C17 108.5(9) . . ?
C16 C14 C10 110.8(7) . . ?
C17 C14 C10 110.3(8) . . ?
C16 C14 C15 106.0(8) . . ?
C17 C14 C15 109.1(8) . . ?
C10 C14 C15 112.0(7) . . ?
N2 C18 C12 124.4(6) . . ?
N2 C19 C24 106.9(5) . . ?
N2 C19 C20 115.8(6) . . ?
C24 C19 C20 110.5(6) . . ?
C21 C20 C19 109.6(7) . . ?
C20 C21 C22 113.6(6) . . ?
C21 C22 C23 111.3(7) . . ?
C22 C23 C24 109.3(7) . . ?
N3 C24 C23 117.1(6) . . ?
N3 C24 C19 106.6(5) . . ?
C23 C24 C19 109.0(6) . . ?
N3 C25 C26 126.9(6) . . ?
C27 C26 C31 120.0 . . ?
C27 C26 C25 124.4(4) . . ?
C31 C26 C25 115.2(4) . . ?
O1 C27 C26 121.3(4) . . ?
O1 C27 C28 118.2(4) . . ?
C26 C27 C28 120.0 . . ?
C27 C28 C29 120.0 . . ?
C27 C28 C32 121.3(5) . . ?
C29 C28 C32 118.4(5) . . ?
C28 C29 C30 120.0 . . ?
C29 C30 C31 120.0 . . ?
C29 C30 C36 120.9(5) . . ?
C31 C30 C36 119.0(5) . . ?
C30 C31 C26 120.0 . . ?
C35 C32 C33 107.6(10) . . ?
C35 C32 C34 106.7(9) . . ?
C33 C32 C34 108.4(9) . . ?
C35 C32 C28 113.0(8) . . ?
C33 C32 C28 110.1(8) . . ?
C34 C32 C28 110.9(8) . . ?
C37 C36 C30 178.0(10) . . ?
C36 C37 C38 175.4(16) . . ?
C39 C38 C42 120.0 . . ?
C39 C38 C37 120.3(12) . . ?
C42 C38 C37 119.7(11) . . ?
C38 C39 C40 120.0 . . ?
C39 C40 N4 120.0 . . ?
C41 N4 C40 120.0 . . ?
C42 C41 N4 120.0 . . ?
C41 C42 C38 120.0 . . ?
C49 C48 C45 174.0(11) . . ?
C43 N5 C47 120.0 . . ?
C43 N5 Zn1 120.4(3) . 1_554 ?
C47 N5 Zn1 119.4(3) . 1_554 ?
C44 C43 N5 120.0 . . ?
C43 C44 C45 120.0 . . ?
C46 C45 C44 120.0 . . ?
C46 C45 C48 119.3(6) . . ?
C44 C45 C48 120.6(6) . . ?
C45 C46 C47 120.0 . . ?
C46 C47 N5 120.0 . . ?
C48 C49 C50 176.8(10) . . ?
C51 C50 C55 120.0 . . ?
C51 C50 C49 120.6(5) . . ?
C55 C50 C49 119.4(5) . . ?
C50 C51 C52 120.0 . . ?
C53 C52 C51 120.0 . . ?
C53 C52 C60 124.9(4) . . ?
C51 C52 C60 115.0(4) . . ?
O3 C53 C54 118.5(4) . . ?
O3 C53 C52 121.5(4) . . ?
C54 C53 C52 120.0 . . ?
C55 C54 C53 120.0 . . ?
C55 C54 C56 117.5(4) . . ?
C53 C54 C56 122.5(4) . . ?
C54 C55 C50 120.0 . . ?
C59 C56 C58 110.8(8) . . ?
C59 C56 C57 107.3(8) . . ?
C58 C56 C57 108.2(8) . . ?
C59 C56 C54 108.3(7) . . ?
C58 C56 C54 109.4(6) . . ?
C57 C56 C54 112.8(6) . . ?
N6 C60 C52 125.8(6) . . ?
N6 C61 C66 108.5(5) . . ?
N6 C61 C62 118.8(6) . . ?
C66 C61 C62 111.6(6) . . ?
C63 C62 C61 110.9(7) . . ?
C62 C63 C64 110.8(7) . . ?
C63 C64 C65 111.2(7) . . ?
C66 C65 C64 110.1(7) . . ?
N7 C66 C61 108.3(5) . . ?
N7 C66 C65 114.9(5) . . ?
C61 C66 C65 111.7(6) . . ?
N7 C67 C68 126.2(6) . . ?
C69 C68 C73 120.0 . . ?
C69 C68 C67 126.5(4) . . ?
C73 C68 C67 113.5(4) . . ?
O4 C69 C68 121.2(4) . . ?
O4 C69 C70 118.6(4) . . ?
C68 C69 C70 120.0 . . ?
C71 C70 C69 120.0 . . ?
C71 C70 C74 117.6(4) . . ?
C69 C70 C74 122.3(4) . . ?
C70 C71 C72 120.0 . . ?
C73 C72 C71 120.0 . . ?
C73 C72 C78 118.7(5) . . ?
C71 C72 C78 121.3(5) . . ?
C72 C73 C68 120.0 . . ?
C76 C74 C75 108.1(8) . . ?
C76 C74 C77 110.1(8) . . ?
C75 C74 C77 105.2(8) . . ?
C76 C74 C70 111.6(6) . . ?
C75 C74 C70 108.5(6) . . ?
C77 C74 C70 113.0(7) . . ?
C79 C78 C72 177.2(13) . . ?
C78 C79 C80 177.0(14) . . ?
C81 C80 C84 120.0 . . ?
C81 C80 C79 122.6(9) . . ?
C84 C80 C79 117.3(9) . . ?
C82 C81 C80 120.0 . . ?
C81 C82 N8 120.0 . . ?
C82 N8 C83 120.0 . . ?
C84 C83 N8 120.0 . . ?
C83 C84 C80 120.0 . . ?

loop_
_geom_bond_atom_site_label_1
_geom_bond_atom_site_label_2
_geom_bond_distance
_geom_bond_site_symmetry_2
_geom_bond_publ_flag
Zn1 O1 1.944(5) . ?
Zn1 O2 1.998(5) . ?
Zn1 N2 2.089(6) . ?
Zn1 N3 2.089(6) . ?
Zn1 N5 2.113(4) 1_556 ?
Zn2 O3 1.959(5) . ?
Zn2 O4 1.962(5) . ?
Zn2 N7 2.082(6) . ?
Zn2 N6 2.086(6) . ?
Zn2 N1 2.094(4) . ?
O1 C27 1.347(6) . ?
O2 C11 1.326(6) . ?
O3 C53 1.342(5) . ?
O4 C69 1.305(6) . ?
N2 C18 1.305(8) . ?
N2 C19 1.459(8) . ?
N3 C25 1.272(9) . ?
N3 C24 1.457(8) . ?
N6 C60 1.273(9) . ?
N6 C61 1.457(8) . ?
N7 C67 1.290(8) . ?
N7 C66 1.481(8) . ?
N1 C1 1.3900 . ?
N1 C5 1.3900 . ?
C1 C2 1.3900 . ?
C2 C3 1.3900 . ?
C3 C4 1.3900 . ?
C3 C6 1.424(10) . ?
C4 C5 1.3900 . ?
C6 C7 1.186(11) . ?
C7 C8 1.479(10) . ?
C8 C9 1.3900 . ?
C8 C13 1.3900 . ?
C9 C10 1.3900 . ?
C10 C11 1.3900 . ?
C10 C14 1.547(9) . ?
C11 C12 1.3900 . ?
C12 C13 1.3900 . ?
C12 C18 1.448(8) . ?
C14 C16 1.527(11) . ?
C14 C17 1.545(13) . ?
C14 C15 1.552(13) . ?
C19 C24 1.546(9) . ?
C19 C20 1.548(10) . ?
C20 C21 1.492(11) . ?
C21 C22 1.494(11) . ?
C22 C23 1.524(11) . ?
C23 C24 1.530(10) . ?
C25 C26 1.446(8) . ?
C26 C27 1.3900 . ?
C26 C31 1.3900 . ?
C27 C28 1.3900 . ?
C28 C29 1.3900 . ?
C28 C32 1.546(9) . ?
C29 C30 1.3900 . ?
C30 C31 1.3900 . ?
C30 C36 1.459(10) . ?
C32 C35 1.492(12) . ?
C32 C33 1.517(15) . ?
C32 C34 1.518(13) . ?
C36 C37 1.186(12) . ?
C37 C38 1.404(12) . ?
C38 C39 1.3900 . ?
C38 C42 1.3900 . ?
C39 C40 1.3900 . ?
C40 N4 1.3900 . ?
N4 C41 1.3900 . ?
C41 C42 1.3900 . ?
C48 C49 1.182(11) . ?
C48 C45 1.447(10) . ?
N5 C43 1.3900 . ?
N5 C47 1.3900 . ?
N5 Zn1 2.113(4) 1_554 ?
C43 C44 1.3900 . ?
C44 C45 1.3900 . ?
C45 C46 1.3900 . ?
C46 C47 1.3900 . ?
C49 C50 1.433(10) . ?
C50 C51 1.3900 . ?
C50 C55 1.3900 . ?
C51 C52 1.3900 . ?
C52 C53 1.3900 . ?
C52 C60 1.449(8) . ?
C53 C54 1.3900 . ?
C54 C55 1.3900 . ?
C54 C56 1.570(8) . ?
C56 C59 1.519(12) . ?
C56 C58 1.523(12) . ?
C56 C57 1.530(11) . ?
C61 C66 1.509(9) . ?
C61 C62 1.518(9) . ?
C62 C63 1.480(11) . ?
C63 C64 1.529(11) . ?
C64 C65 1.559(10) . ?
C65 C66 1.511(10) . ?
C67 C68 1.431(7) . ?
C68 C69 1.3900 . ?
C68 C73 1.3900 . ?
C69 C70 1.3900 . ?
C70 C71 1.3900 . ?
C70 C74 1.572(7) . ?
C71 C72 1.3900 . ?
C72 C73 1.3900 . ?
C72 C78 1.458(11) . ?
C74 C76 1.513(12) . ?
C74 C75 1.545(11) . ?
C74 C77 1.549(10) . ?
C78 C79 1.172(12) . ?
C79 C80 1.457(12) . ?
C80 C81 1.3900 . ?
C80 C84 1.3900 . ?
C81 C82 1.3900 . ?
C82 N8 1.3900 . ?
N8 C83 1.3900 . ?
C83 C84 1.3900 . ?
